data_1575528
loop_
_publ_author_name
'Wang, Yan-Bo'
'Xue, Yung-Jing'
'Hung, Chieh-Ming'
'Huang, Kuo-Hsiu'
'Jiang, Bing-Huang'
'Tsai, Chia-Lin'
'Huang, Yu-Chi'
'Chen, Hong-Yi'
'Yang, Shang-Da'
'Chien, Su-Ying'
'Chen, Chih-Ping'
'Chou, Pi-Tai'
'Cheng, Yen-Ju'

_publ_section_title
;
 Effect of halogen/chalcogen substitution on the dielectric constant of
 asymmetric acceptor alloy to improve the efficiency and stability of
 inverted organic photovoltaics.
;
_journal_issue 37
_journal_name_full 'Chemical science'
_journal_page_first 17391
_journal_page_last 17407
_journal_paper_doi 10.1039/d5sc04976h
_journal_volume 16
_journal_year 2025
_chemical_formula_sum 'C98 H119 Br Cl4 N6 O2 S4'
_chemical_formula_weight 1762.93
_space_group_crystal_system monoclinic
_space_group_IT_number 15
_space_group_name_Hall '-C 2yc'
_space_group_name_H-M_alt 'C 1 2/c 1'
_atom_sites_solution_hydrogens geom
_audit_creation_method SHELXL-2019/1
_audit_update_record
;
2025-05-19 deposited with the CCDC.	2025-08-25 downloaded from the CCDC.
;
_cell_angle_alpha 90
_cell_angle_beta 107.9391(10)
_cell_angle_gamma 90
_cell_formula_units_Z 8
_cell_length_a 24.5571(5)
_cell_length_b 23.4429(5)
_cell_length_c 34.5277(7)
_cell_measurement_reflns_used 9735
_cell_measurement_temperature 200(2)
_cell_measurement_theta_max 74.13
_cell_measurement_theta_min 2.72
_cell_volume 18910.9(7)
_computing_cell_refinement 'SAINT V8.40B (Bruker AXS LLC, 2019)'
_computing_data_collection 'Bruker Instrument Service vV6.2.16'
_computing_data_reduction 'SAINT V8.40B (Bruker AXS LLC, 2019)'
_computing_molecular_graphics 'Bruker APEX4'
_computing_publication_material 'Bruker APEX4'
_computing_structure_refinement 'SHELXL-2019/1 (Sheldrick, 2019)'
_computing_structure_solution 'SHELXT (Sheldrick 2015)'
_diffrn_ambient_temperature 200(2)
_diffrn_measured_fraction_theta_full 1.000
_diffrn_measured_fraction_theta_max 1.000
_diffrn_measurement_device_type 'Bruker D8 VENTURE'
_diffrn_measurement_method '\f and \w scans'
_diffrn_radiation_type CuK\a
_diffrn_radiation_wavelength 1.54178
_diffrn_reflns_av_R_equivalents 0.0442
_diffrn_reflns_av_unetI/netI 0.0265
_diffrn_reflns_Laue_measured_fraction_full 1.000
_diffrn_reflns_Laue_measured_fraction_max 1.000
_diffrn_reflns_limit_h_max 29
_diffrn_reflns_limit_h_min -29
_diffrn_reflns_limit_k_max 28
_diffrn_reflns_limit_k_min -28
_diffrn_reflns_limit_l_max 41
_diffrn_reflns_limit_l_min -42
_diffrn_reflns_number 109971
_diffrn_reflns_point_group_measured_fraction_full 1.000
_diffrn_reflns_point_group_measured_fraction_max 1.000
_diffrn_reflns_theta_full 67.679
_diffrn_reflns_theta_max 70.000
_diffrn_reflns_theta_min 2.670
_exptl_absorpt_coefficient_mu 2.842
_exptl_absorpt_correction_T_max 0.7538
_exptl_absorpt_correction_T_min 0.4235
_exptl_absorpt_correction_type multi-scan
_exptl_absorpt_process_details
; 
Krause, L., Herbst-Irmer, R., Sheldrick, G. M., Stalke, D. (2015). 
"Comparison of silver and molybdenum microfocus X-ray sources for 
single-crystal structure determination" 
J. Appl. Cryst. 48, 3-10. 
doi:10.1107/S1600576714022985 
;
_exptl_crystal_colour blue
_exptl_crystal_density_diffrn 1.238
_exptl_crystal_description block
_exptl_crystal_F_000 7456
_exptl_crystal_size_max 0.509
_exptl_crystal_size_mid 0.231
_exptl_crystal_size_min 0.170
_refine_diff_density_max 2.573
_refine_diff_density_min -1.265
_refine_diff_density_rms 0.152
_refine_ls_extinction_method none
_refine_ls_goodness_of_fit_ref 2.153
_refine_ls_hydrogen_treatment constr
_refine_ls_matrix_type full
_refine_ls_number_parameters 1040
_refine_ls_number_reflns 17935
_refine_ls_number_restraints 927
_refine_ls_restrained_S_all 2.324
_refine_ls_R_factor_all 0.1676
_refine_ls_R_factor_gt 0.1473
_refine_ls_shift/su_max 0.012
_refine_ls_shift/su_mean 0.001
_refine_ls_structure_factor_coef Fsqd
_refine_ls_weighting_details 'w=1/[\s^2^(Fo^2^)+(0.2000P)^2^] where P=(Fo^2^+2Fc^2^)/3'
_refine_ls_weighting_scheme calc
_refine_ls_wR_factor_gt 0.4429
_refine_ls_wR_factor_ref 0.4789
_reflns_Friedel_coverage 0.000
_reflns_number_gt 13621
_reflns_number_total 17935
_reflns_threshold_expression 'I > 2\s(I)'
_cod_data_source_file d5sc04976h2.cif
_cod_data_source_block ic22595_sq
_cod_depositor_comments 'Adding full bibliography for 1575527--1575529.cif.'
_cod_original_sg_symbol_H-M 'C 2/c'
_cod_database_code 1575528
_shelx_shelxl_version_number 2019/1
_shelx_space_group_comment
; 
The symmetry employed for this shelxl refinement is uniquely defined 
by the following loop, which should always be used as a source of 
symmetry information in preference to the above space-group names. 
They are only intended as comments. 
;
_shelx_estimated_absorpt_t_min 0.326
_shelx_estimated_absorpt_t_max 0.644

loop_
_space_group_symop_operation_xyz
'x, y, z'
'-x, y, -z+1/2'
'x+1/2, y+1/2, z'
'-x+1/2, y+1/2, -z+1/2'
'-x, -y, -z'
'x, -y, z-1/2'
'-x+1/2, -y+1/2, -z'
'x+1/2, -y+1/2, z-1/2'

loop_
_atom_site_label
_atom_site_type_symbol
_atom_site_fract_x
_atom_site_fract_y
_atom_site_fract_z
_atom_site_U_iso_or_equiv
_atom_site_adp_type
_atom_site_occupancy
_atom_site_site_symmetry_order
_atom_site_calc_flag
_atom_site_refinement_flags_posn
_atom_site_refinement_flags_adp
_atom_site_refinement_flags_occupancy
_atom_site_disorder_assembly
_atom_site_disorder_group
Br1 Br 0.76323(5) 0.35109(5) 0.62842(4) 0.0814(4) Uani 0.6256(14) 1 d . . P A 1
Br1' Br 0.86276(9) 0.39798(8) 0.70861(6) 0.0814(4) Uani 0.3744(14) 1 d . . P A 2
Cl1 Cl 0.35482(11) 0.77414(10) 0.33084(8) 0.1087(7) Uani 1 1 d . . . . .
Cl2 Cl 0.27206(10) 0.68348(11) 0.27501(6) 0.1095(7) Uani 1 1 d . . . . .
Cl3 Cl 0.93019(9) 1.05479(9) 0.76356(7) 0.0956(6) Uani 1 1 d . . . . .
Cl4 Cl 1.03630(12) 1.05693(10) 0.84245(7) 0.1092(7) Uani 1 1 d . . . . .
S1 S 0.64967(6) 0.39960(5) 0.55038(4) 0.0576(4) Uani 1 1 d . . . . .
S2 S 0.57594(5) 0.54932(5) 0.48927(3) 0.0520(4) Uani 1 1 d . . . . .
S3 S 0.91860(9) 0.52795(8) 0.75058(5) 0.0928(6) Uani 1 1 d . . . . .
S4 S 0.89729(6) 0.70558(7) 0.73456(4) 0.0720(5) Uani 1 1 d . . . . .
O1 O 0.50494(19) 0.62210(17) 0.43599(14) 0.0751(11) Uani 1 1 d . . . . .
O2 O 0.9098(2) 0.8192(2) 0.74386(15) 0.0848(13) Uani 1 1 d . . . . .
N1 N 0.70038(18) 0.55317(18) 0.58178(12) 0.0526(9) Uani 1 1 d . . . . .
N2 N 0.80549(19) 0.6045(2) 0.66326(13) 0.0612(11) Uani 1 1 d . . . . .
N3 N 0.4080(3) 0.3779(3) 0.3816(2) 0.095(2) Uani 1 1 d . . . . .
N4 N 0.2922(3) 0.4727(3) 0.28732(18) 0.0886(17) Uani 1 1 d . . . . .
N5 N 1.1115(3) 0.7123(4) 0.8848(2) 0.096(2) Uani 1 1 d . . . . .
N6 N 1.1430(4) 0.8873(4) 0.9146(2) 0.118(3) Uani 1 1 d . . . . .
C1 C 0.7427(2) 0.5279(2) 0.61444(15) 0.0544(11) Uani 1 1 d . . . . .
C2 C 0.7356(2) 0.4669(2) 0.61134(15) 0.0556(11) Uani 1 1 d . . . . .
C3 C 0.7713(2) 0.4295(3) 0.63917(17) 0.0629(13) Uani 1 1 d . . . . .
H3 H 0.765785 0.389463 0.635534 0.076 Uiso 0.3744(14) 1 calc R U P A 2
C4 C 0.8141(3) 0.4498(3) 0.67153(19) 0.0679(14) Uani 1 1 d . . . . .
H4 H 0.838512 0.424308 0.690452 0.081 Uiso 0.6256(14) 1 calc R U P A 1
C5 C 0.8214(2) 0.5081(3) 0.67643(17) 0.0630(13) Uani 1 1 d . . . . .
C6 C 0.7872(2) 0.5498(2) 0.64864(15) 0.0555(11) Uani 1 1 d . . . . .
C7 C 0.6888(2) 0.4571(2) 0.57617(15) 0.0534(11) Uani 1 1 d . . . . .
C8 C 0.6691(2) 0.5091(2) 0.55935(14) 0.0507(10) Uani 1 1 d . . . . .
C9 C 0.6207(2) 0.5043(2) 0.52413(14) 0.0504(10) Uani 1 1 d . . . . .
C10 C 0.6055(2) 0.4476(2) 0.51591(15) 0.0522(11) Uani 1 1 d . . . . .
C11 C 0.5570(2) 0.4383(2) 0.48242(15) 0.0544(11) Uani 1 1 d D . . . .
C12 C 0.5353(2) 0.4906(2) 0.46359(15) 0.0522(10) Uani 1 1 d . . . . .
C13 C 0.4869(2) 0.4932(2) 0.42952(14) 0.0536(11) Uani 1 1 d . . . . .
H13 H 0.471788 0.456394 0.420877 0.064 Uiso 1 1 calc R U . . .
C14 C 0.4554(2) 0.5359(2) 0.40514(15) 0.0535(10) Uani 1 1 d . . . . .
C15 C 0.4667(2) 0.5977(2) 0.41027(16) 0.0576(11) Uani 1 1 d . . . . .
C16 C 0.4219(2) 0.6267(3) 0.37768(17) 0.0629(12) Uani 1 1 d . . . . .
C17 C 0.4136(3) 0.6846(3) 0.3714(2) 0.0720(15) Uani 1 1 d . . . . .
H17 H 0.438852 0.711546 0.388356 0.086 Uiso 1 1 calc R U . . .
C18 C 0.3670(3) 0.7019(3) 0.3394(2) 0.0781(16) Uani 1 1 d . . . . .
C19 C 0.3307(3) 0.6623(3) 0.3144(2) 0.0780(16) Uani 1 1 d . . . . .
C20 C 0.3395(3) 0.6055(3) 0.32181(17) 0.0708(14) Uani 1 1 d . . . . .
H20 H 0.313579 0.578900 0.305003 0.085 Uiso 1 1 calc R U . . .
C21 C 0.3856(2) 0.5855(3) 0.35347(16) 0.0591(11) Uani 1 1 d . . . . .
C22 C 0.4051(2) 0.5287(2) 0.36945(15) 0.0555(11) Uani 1 1 d . . . . .
C23 C 0.3792(2) 0.4789(3) 0.35284(17) 0.0627(12) Uani 1 1 d . . . . .
C24 C 0.3960(3) 0.4228(3) 0.3688(2) 0.0717(15) Uani 1 1 d . . . . .
C25 C 0.3313(3) 0.4752(3) 0.31661(18) 0.0706(15) Uani 1 1 d . . . . .
C26 C 0.8609(3) 0.5407(3) 0.7075(2) 0.0787(18) Uani 1 1 d . . . . .
C27 C 0.8498(3) 0.5971(3) 0.69896(18) 0.0714(15) Uani 1 1 d . . . . .
C28 C 0.8866(3) 0.6341(3) 0.72748(19) 0.0744(16) Uani 1 1 d . . . . .
C29 C 0.9266(3) 0.6018(3) 0.7580(2) 0.0818(19) Uani 1 1 d . . . . .
C30 C 0.9666(3) 0.6346(4) 0.7877(2) 0.0924(19) Uani 1 1 d D U . . .
C31 C 0.9561(3) 0.6940(3) 0.77838(19) 0.0770(16) Uani 1 1 d . . . . .
C32 C 0.9896(3) 0.7358(3) 0.80288(18) 0.0757(16) Uani 1 1 d . . . . .
H32 H 1.019085 0.720296 0.825090 0.091 Uiso 1 1 calc R U . . .
C33 C 0.9901(2) 0.7956(3) 0.80255(17) 0.0704(14) Uani 1 1 d . . . . .
C34 C 0.9497(2) 0.8320(3) 0.77334(18) 0.0700(14) Uani 1 1 d . . . . .
C35 C 0.9656(2) 0.8921(3) 0.78616(18) 0.0670(13) Uani 1 1 d . . . . .
C36 C 0.9399(3) 0.9404(3) 0.7685(2) 0.0742(15) Uani 1 1 d . . . . .
H36 H 0.907475 0.938709 0.744855 0.089 Uiso 1 1 calc R U . . .
C37 C 0.9614(3) 0.9926(3) 0.7854(2) 0.0769(16) Uani 1 1 d . . . . .
C38 C 1.0093(3) 0.9936(4) 0.8200(2) 0.0796(16) Uani 1 1 d . . . . .
C39 C 1.0344(3) 0.9450(3) 0.8377(2) 0.0812(17) Uani 1 1 d . . . . .
H39 H 1.066358 0.946936 0.861723 0.097 Uiso 1 1 calc R U . . .
C40 C 1.0139(3) 0.8914(3) 0.82120(17) 0.0708(14) Uani 1 1 d . . . . .
C41 C 1.0309(2) 0.8318(3) 0.83287(17) 0.0699(14) Uani 1 1 d . . . . .
C42 C 1.0763(3) 0.8148(4) 0.86466(19) 0.0807(17) Uani 1 1 d . . . . .
C43 C 1.0961(3) 0.7572(4) 0.87601(19) 0.0850(18) Uani 1 1 d . . . . .
C44 C 1.1132(3) 0.8546(4) 0.8926(2) 0.089(2) Uani 1 1 d . . . . .
C45 C 0.6877(2) 0.6104(2) 0.56586(16) 0.0659(13) Uani 1 1 d . . . . .
H45A H 0.706357 0.637479 0.587989 0.079 Uiso 1 1 calc DR U . . .
H45B H 0.645912 0.616325 0.558905 0.079 Uiso 1 1 calc R U . . .
C46 C 0.7063(3) 0.6271(3) 0.5272(2) 0.0902(19) Uani 1 1 d D . . . .
H46 H 0.683930 0.602341 0.504204 0.108 Uiso 1 1 calc R U . . .
C47 C 0.7693(3) 0.6104(4) 0.5366(2) 0.109(2) Uani 1 1 d D . . . .
H47A H 0.776133 0.572764 0.550323 0.131 Uiso 1 1 calc R U . . .
H47B H 0.793943 0.638912 0.555004 0.131 Uiso 1 1 calc R U . . .
C48 C 0.7835(4) 0.6077(5) 0.4965(3) 0.124(3) Uani 1 1 d D U . . .
H48A H 0.757935 0.580143 0.477696 0.149 Uiso 1 1 calc R U . . .
H48B H 0.778101 0.645639 0.483265 0.149 Uiso 1 1 calc R U . . .
C49 C 0.8437(5) 0.5894(7) 0.5059(4) 0.185(5) Uani 1 1 d D U . . .
H49A H 0.849248 0.552150 0.520081 0.222 Uiso 1 1 calc R U . . .
H49B H 0.869198 0.617657 0.524004 0.222 Uiso 1 1 calc R U . . .
C50 C 0.8586(7) 0.5843(9) 0.4660(5) 0.218(7) Uani 1 1 d D U . . .
H50A H 0.874770 0.620292 0.459333 0.261 Uiso 1 1 calc R U . . .
H50B H 0.824735 0.573442 0.443030 0.261 Uiso 1 1 calc R U . . .
C51 C 0.9038(10) 0.5362(8) 0.4763(7) 0.266(9) Uani 1 1 d D U . . .
H51A H 0.926657 0.537160 0.505410 0.320 Uiso 1 1 calc R U . . .
H51B H 0.885547 0.498312 0.469747 0.320 Uiso 1 1 calc R U . . .
C52 C 0.9410(10) 0.5494(11) 0.4493(9) 0.320(12) Uani 1 1 d D U . . .
H52A H 0.967916 0.580029 0.461672 0.480 Uiso 1 1 calc R U . . .
H52B H 0.916612 0.561615 0.422383 0.480 Uiso 1 1 calc R U . . .
H52C H 0.962305 0.515179 0.446473 0.480 Uiso 1 1 calc R U . . .
C53 C 0.6912(3) 0.6894(3) 0.5141(3) 0.111(2) Uani 1 1 d D . . . .
H53A H 0.712939 0.715504 0.535946 0.133 Uiso 1 1 calc R U . . .
H53B H 0.701580 0.697798 0.489233 0.133 Uiso 1 1 calc R U . . .
C54 C 0.6281(4) 0.6984(4) 0.5061(4) 0.133(3) Uani 1 1 d D . . . .
H54A H 0.606630 0.668130 0.487596 0.159 Uiso 1 1 calc R U . . .
H54B H 0.618871 0.695487 0.531988 0.159 Uiso 1 1 calc R U . . .
C55 C 0.6099(5) 0.7557(5) 0.4872(5) 0.151(4) Uani 1 1 d D U . . .
H55A H 0.617351 0.758622 0.460700 0.182 Uiso 1 1 calc R U . . .
H55B H 0.631162 0.786390 0.505287 0.182 Uiso 1 1 calc R U . . .
C56 C 0.5459(5) 0.7606(7) 0.4814(7) 0.207(6) Uani 1 1 d D U . . .
H56A H 0.524838 0.729045 0.464144 0.248 Uiso 1 1 calc R U . . .
H56B H 0.538622 0.758918 0.508049 0.248 Uiso 1 1 calc R U . . .
C57 C 0.5271(6) 0.8175(8) 0.4610(8) 0.253(8) Uani 1 1 d D U . . .
H57A H 0.539542 0.821642 0.436472 0.303 Uiso 1 1 calc R U . . .
H57B H 0.543380 0.849323 0.479921 0.303 Uiso 1 1 calc R U . . .
C58 C 0.4621(6) 0.8169(8) 0.4496(9) 0.283(9) Uani 1 1 d D U . . .
H58A H 0.449123 0.791192 0.467801 0.339 Uiso 1 1 calc R U . . .
H58B H 0.444599 0.804427 0.421105 0.339 Uiso 1 1 calc R U . . .
C59 C 0.4466(9) 0.8789(10) 0.4552(9) 0.308(10) Uani 1 1 d D U . . .
H59A H 0.442964 0.885105 0.482692 0.369 Uiso 1 1 calc R U . . .
H59B H 0.475768 0.905390 0.451171 0.369 Uiso 1 1 calc R U . . .
C60 C 0.3891(11) 0.8870(11) 0.4223(10) 0.330(13) Uani 1 1 d D U . . .
H60A H 0.375508 0.926106 0.423476 0.495 Uiso 1 1 calc R U . . .
H60B H 0.393707 0.880166 0.395468 0.495 Uiso 1 1 calc R U . . .
H60C H 0.361146 0.860032 0.426753 0.495 Uiso 1 1 calc R U . . .
C61 C 0.5338(3) 0.3791(2) 0.46945(17) 0.0688(14) Uani 1 1 d D . . . .
H61A H 0.538618 0.355348 0.493976 0.083 Uiso 1 1 calc R U . . .
H61B H 0.492328 0.381767 0.454752 0.083 Uiso 1 1 calc R U . . .
C62 C 0.5634(5) 0.3508(4) 0.4425(3) 0.123(3) Uani 1 1 d D U . . .
H62A H 0.605311 0.355860 0.454124 0.148 Uiso 1 1 calc R U . . .
H62B H 0.550982 0.368667 0.415198 0.148 Uiso 1 1 calc R U . . .
C63 C 0.5490(8) 0.2875(4) 0.4388(5) 0.181(5) Uani 1 1 d D U . . .
H63A H 0.528114 0.276919 0.458085 0.217 Uiso 1 1 calc R U . . .
H63B H 0.584559 0.264648 0.445238 0.217 Uiso 1 1 calc R U . . .
C64 C 0.5119(9) 0.2759(7) 0.3953(5) 0.235(7) Uani 1 1 d D U . . .
H64A H 0.532475 0.286072 0.375641 0.282 Uiso 1 1 calc R U . . .
H64B H 0.475833 0.297991 0.388592 0.282 Uiso 1 1 calc R U . . .
C65 C 0.5001(9) 0.2119(7) 0.3944(8) 0.265(8) Uani 1 1 d D U . . .
H65A H 0.529432 0.190441 0.386165 0.318 Uiso 1 1 calc R U . . .
H65B H 0.499985 0.198318 0.421525 0.318 Uiso 1 1 calc R U . . .
C66 C 0.4412(9) 0.2042(8) 0.3632(8) 0.282(9) Uani 1 1 d D U . . .
H66A H 0.442261 0.212579 0.335321 0.339 Uiso 1 1 calc R U . . .
H66B H 0.412492 0.229232 0.369377 0.339 Uiso 1 1 calc R U . . .
C67 C 0.4275(13) 0.1414(9) 0.3674(7) 0.327(10) Uani 1 1 d D U . . .
H67A H 0.462835 0.118147 0.374455 0.392 Uiso 1 1 calc R U . . .
H67B H 0.409078 0.136420 0.389030 0.392 Uiso 1 1 calc R U . . .
C68 C 0.3868(14) 0.1235(10) 0.3262(8) 0.341(10) Uani 1 1 d D U . . .
H68A H 0.400578 0.137044 0.303751 0.409 Uiso 1 1 calc R U . . .
H68B H 0.347782 0.138660 0.322230 0.409 Uiso 1 1 calc R U . . .
C69 C 0.3873(12) 0.0580(10) 0.3284(11) 0.361(11) Uani 1 1 d D U . . .
H69A H 0.419769 0.042368 0.320464 0.433 Uiso 1 1 calc R U . . .
H69B H 0.390764 0.045028 0.356355 0.433 Uiso 1 1 calc R U . . .
C70 C 0.3303(13) 0.0389(12) 0.2985(11) 0.366(12) Uani 1 1 d D U . . .
H70A H 0.329754 0.044612 0.270023 0.440 Uiso 1 1 calc R U . . .
H70B H 0.297884 0.060021 0.303122 0.440 Uiso 1 1 calc R U . . .
C71 C 0.3275(14) -0.0249(12) 0.3082(12) 0.375(14) Uani 1 1 d D U . . .
H71A H 0.291835 -0.041157 0.290319 0.562 Uiso 1 1 calc R U . . .
H71B H 0.360207 -0.044661 0.303807 0.562 Uiso 1 1 calc R U . . .
H71C H 0.328577 -0.029368 0.336657 0.562 Uiso 1 1 calc R U . . .
C72 C 0.7880(2) 0.6618(2) 0.65063(17) 0.0631(13) Uani 1 1 d . . . . .
H72A H 0.780554 0.664287 0.620830 0.076 Uiso 1 1 calc DR U . . .
H72B H 0.820310 0.687686 0.663572 0.076 Uiso 1 1 calc R U . . .
C73 C 0.7325(2) 0.6850(2) 0.66082(16) 0.0736(15) Uani 1 1 d D . . . .
H73 H 0.699639 0.660510 0.645282 0.088 Uiso 1 1 calc R U . . .
C74 C 0.7393(3) 0.6763(3) 0.70568(17) 0.0751(15) Uani 1 1 d D . . . .
H74A H 0.746360 0.635390 0.712604 0.090 Uiso 1 1 calc R U . . .
H74B H 0.772792 0.698185 0.722308 0.090 Uiso 1 1 calc R U . . .
C75 C 0.6867(3) 0.6954(4) 0.7156(2) 0.095(2) Uani 1 1 d D . . . .
H75A H 0.652179 0.678053 0.696260 0.114 Uiso 1 1 calc R U . . .
H75B H 0.682990 0.737361 0.713267 0.114 Uiso 1 1 calc R U . . .
C76 C 0.6918(4) 0.6769(4) 0.7588(3) 0.117(3) Uani 1 1 d D . . . .
H76A H 0.692997 0.634770 0.760769 0.140 Uiso 1 1 calc R U . . .
H76B H 0.727555 0.692250 0.778017 0.140 Uiso 1 1 calc R U . . .
C77 C 0.6404(5) 0.6997(7) 0.7693(3) 0.160(4) Uani 1 1 d D U . . .
H77A H 0.605802 0.676942 0.755688 0.192 Uiso 1 1 calc R U . . .
H77B H 0.633028 0.739983 0.760730 0.192 Uiso 1 1 calc R U . . .
C78 C 0.6554(7) 0.6946(6) 0.8154(4) 0.230(7) Uani 1 1 d D U . . .
H78A H 0.688715 0.718936 0.829139 0.276 Uiso 1 1 calc R U . . .
H78B H 0.664663 0.654593 0.824210 0.276 Uiso 1 1 calc R U . . .
C79 C 0.6023(9) 0.7146(13) 0.8256(6) 0.279(10) Uani 1 1 d D U . . .
H79A H 0.613000 0.744204 0.846572 0.418 Uiso 1 1 calc R U . . .
H79B H 0.585186 0.682234 0.835609 0.418 Uiso 1 1 calc R U . . .
H79C H 0.574468 0.730107 0.801025 0.418 Uiso 1 1 calc R U . . .
C80 C 0.7212(3) 0.7445(3) 0.6422(2) 0.094(2) Uani 1 1 d D . . . .
H80A H 0.720144 0.742477 0.613282 0.113 Uiso 1 1 calc R U . . .
H80B H 0.683275 0.757797 0.642841 0.113 Uiso 1 1 calc R U . . .
C81 C 0.7657(4) 0.7870(2) 0.6639(2) 0.094(2) Uani 1 1 d D . . . .
H81A H 0.803675 0.775160 0.662275 0.113 Uiso 1 1 calc R U . . .
H81B H 0.767824 0.788872 0.692955 0.113 Uiso 1 1 calc R U . . .
C82 C 0.7501(5) 0.8450(3) 0.6443(4) 0.133(4) Uani 1 1 d D . . . .
H82A H 0.710668 0.855402 0.643368 0.160 Uiso 1 1 calc R U . . .
H82B H 0.752234 0.844540 0.616130 0.160 Uiso 1 1 calc R U . . .
C83 C 0.7930(4) 0.8882(3) 0.6702(4) 0.136(4) Uani 1 1 d D . . . .
H83A H 0.788198 0.892196 0.697496 0.164 Uiso 1 1 calc R U . . .
H83B H 0.832816 0.876298 0.673372 0.164 Uiso 1 1 calc R U . . .
C84 C 0.7787(8) 0.9440(4) 0.6464(5) 0.198(6) Uani 1 1 d D U . . .
H84A H 0.736792 0.949979 0.635681 0.237 Uiso 1 1 calc R U . . .
H84B H 0.794871 0.944661 0.623410 0.237 Uiso 1 1 calc R U . . .
C85 C 0.8070(9) 0.9892(5) 0.6783(5) 0.268(8) Uani 1 1 d D U . . .
H85A H 0.781682 1.000112 0.694491 0.322 Uiso 1 1 calc R U . . .
H85B H 0.843838 0.975137 0.696936 0.322 Uiso 1 1 calc R U . . .
C86 C 0.8164(9) 1.0389(5) 0.6529(6) 0.333(11) Uani 1 1 d D U . . .
H86A H 0.831236 1.025684 0.630860 0.400 Uiso 1 1 calc R U . . .
H86B H 0.843281 1.067070 0.669936 0.400 Uiso 1 1 calc DR U . . .
C87 C 0.7553(10) 1.0642(9) 0.6355(11) 0.379(14) Uani 1 1 d D U . . .
H87A H 0.756447 1.097206 0.618313 0.569 Uiso 1 1 calc R U . . .
H87B H 0.729521 1.035240 0.619214 0.569 Uiso 1 1 calc R U . . .
H87C H 0.741468 1.076289 0.657972 0.569 Uiso 1 1 calc R U . . .
C88 C 1.0156(4) 0.6092(4) 0.8212(2) 0.1100(19) Uani 1 1 d D U . . .
H88A H 1.030281 0.575118 0.810718 0.132 Uiso 1 1 calc R U . . .
H88B H 1.047097 0.637325 0.829873 0.132 Uiso 1 1 calc R U . . .
C89 C 0.9973(4) 0.5930(5) 0.8564(3) 0.1326(19) Uani 1 1 d D U . . .
H89A H 0.965690 0.564960 0.847822 0.159 Uiso 1 1 calc R U . . .
H89B H 0.983058 0.627041 0.867192 0.159 Uiso 1 1 calc R U . . .
C90 C 1.0467(5) 0.5674(4) 0.8890(3) 0.149(2) Uani 1 1 d D U . . .
H90A H 1.082099 0.588850 0.890764 0.179 Uiso 1 1 calc R U . . .
H90B H 1.039528 0.570430 0.915618 0.179 Uiso 1 1 calc R U . . .
C91 C 1.0545(6) 0.5060(5) 0.8799(4) 0.163(2) Uani 1 1 d D U . . .
H91A H 1.066305 0.502427 0.855081 0.196 Uiso 1 1 calc R U . . .
H91B H 1.018547 0.484444 0.875919 0.196 Uiso 1 1 calc R U . . .
C92 C 1.1017(6) 0.4835(5) 0.9173(4) 0.180(2) Uani 1 1 d D U . . .
H92A H 1.139315 0.499037 0.917579 0.215 Uiso 1 1 calc R U . . .
H92B H 1.094024 0.495533 0.942554 0.215 Uiso 1 1 calc R U . . .
C93 C 1.1024(6) 0.4206(5) 0.9149(5) 0.193(2) Uani 1 1 d D U . . .
H93A H 1.092337 0.408570 0.886076 0.232 Uiso 1 1 calc R U . . .
H93B H 1.073526 0.404526 0.926521 0.232 Uiso 1 1 calc R U . . .
C94 C 1.1606(6) 0.3980(6) 0.9380(4) 0.207(3) Uani 1 1 d D U . . .
H94A H 1.190143 0.415457 0.927628 0.248 Uiso 1 1 calc R U . . .
H94B H 1.161846 0.356105 0.934691 0.248 Uiso 1 1 calc R U . . .
C95 C 1.1716(6) 0.4131(8) 0.9823(4) 0.218(3) Uani 1 1 d D U . . .
H95A H 1.152521 0.385482 0.995510 0.262 Uiso 1 1 calc R U . . .
H95B H 1.157144 0.451820 0.984949 0.262 Uiso 1 1 calc R U . . .
C96 C 1.2366(6) 0.4105(7) 1.0016(5) 0.225(3) Uani 1 1 d D U . . .
H96A H 1.255862 0.403732 0.980746 0.270 Uiso 1 1 calc R U . . .
H96B H 1.247430 0.379820 1.022271 0.270 Uiso 1 1 calc R U . . .
C97 C 1.2525(8) 0.4691(7) 1.0214(6) 0.228(4) Uani 1 1 d D U . . .
H97A H 1.259060 0.496957 1.001767 0.274 Uiso 1 1 calc R U . . .
H97B H 1.221984 0.483791 1.031992 0.274 Uiso 1 1 calc R U . . .
C98 C 1.3073(8) 0.4579(9) 1.0560(5) 0.246(8) Uani 1 1 d D U . . .
H98A H 1.320876 0.493546 1.070556 0.369 Uiso 1 1 calc R U . . .
H98B H 1.299839 0.429895 1.074776 0.369 Uiso 1 1 calc R U . . .
H98C H 1.336646 0.442966 1.044770 0.369 Uiso 1 1 calc R U . . .

loop_
_atom_site_aniso_label
_atom_site_aniso_U_11
_atom_site_aniso_U_22
_atom_site_aniso_U_33
_atom_site_aniso_U_23
_atom_site_aniso_U_13
_atom_site_aniso_U_12
Br1 0.0861(7) 0.0663(6) 0.0754(6) 0.0087(4) 0.0009(5) 0.0100(4)
Br1' 0.0861(7) 0.0663(6) 0.0754(6) 0.0087(4) 0.0009(5) 0.0100(4)
Cl1 0.1177(16) 0.0844(13) 0.1195(16) 0.0395(11) 0.0298(13) 0.0274(11)
Cl2 0.0984(13) 0.1270(17) 0.0847(12) 0.0397(11) 0.0014(10) 0.0335(12)
Cl3 0.1015(13) 0.0911(13) 0.1012(13) -0.0035(10) 0.0413(11) -0.0028(9)
Cl4 0.1302(18) 0.0994(15) 0.0964(13) -0.0290(11) 0.0324(13) -0.0279(12)
S1 0.0657(7) 0.0496(7) 0.0497(6) 0.0004(5) 0.0062(5) 0.0013(5)
S2 0.0518(6) 0.0493(7) 0.0473(6) 0.0011(4) 0.0042(5) -0.0037(4)
S3 0.0889(11) 0.0835(11) 0.0709(10) 0.0090(8) -0.0270(8) -0.0031(8)
S4 0.0612(8) 0.0792(10) 0.0572(7) -0.0041(6) -0.0090(6) -0.0087(6)
O1 0.075(2) 0.056(2) 0.075(2) 0.0043(19) -0.005(2) -0.0051(18)
O2 0.072(3) 0.094(3) 0.069(2) -0.009(2) -0.008(2) -0.006(2)
N1 0.053(2) 0.052(2) 0.0446(19) 0.0026(16) 0.0035(17) -0.0014(16)
N2 0.052(2) 0.069(3) 0.050(2) 0.0003(19) -0.0032(18) -0.0080(18)
N3 0.079(3) 0.063(3) 0.109(5) -0.012(3) -0.022(3) -0.008(3)
N4 0.071(3) 0.111(5) 0.067(3) -0.022(3) -0.004(3) 0.000(3)
N5 0.078(4) 0.115(5) 0.072(3) -0.014(3) -0.013(3) 0.010(3)
N6 0.103(5) 0.150(7) 0.071(4) -0.028(4) -0.018(4) -0.027(5)
C1 0.052(2) 0.058(3) 0.044(2) -0.002(2) 0.002(2) -0.004(2)
C2 0.055(3) 0.058(3) 0.049(2) -0.001(2) 0.008(2) -0.001(2)
C3 0.062(3) 0.066(3) 0.053(3) 0.003(2) 0.006(2) 0.003(2)
C4 0.065(3) 0.064(3) 0.064(3) 0.009(3) 0.003(3) 0.009(2)
C5 0.057(3) 0.069(3) 0.052(3) 0.002(2) 0.001(2) -0.003(2)
C6 0.050(2) 0.061(3) 0.046(2) -0.001(2) 0.002(2) -0.004(2)
C7 0.050(2) 0.061(3) 0.043(2) 0.002(2) 0.0046(19) 0.002(2)
C8 0.057(3) 0.049(3) 0.044(2) 0.0007(18) 0.013(2) -0.0020(19)
C9 0.051(2) 0.057(3) 0.041(2) 0.0019(19) 0.0101(19) -0.0002(19)
C10 0.056(3) 0.048(3) 0.047(2) 0.0015(19) 0.008(2) 0.0002(19)
C11 0.060(3) 0.053(3) 0.046(2) -0.0009(18) 0.011(2) -0.0045(19)
C12 0.056(2) 0.050(2) 0.046(2) -0.0018(18) 0.0095(19) -0.0030(18)
C13 0.058(2) 0.052(3) 0.047(2) -0.0032(18) 0.0090(19) -0.0036(18)
C14 0.053(2) 0.062(3) 0.044(2) -0.0014(18) 0.0120(19) -0.0003(18)
C15 0.058(3) 0.056(3) 0.056(3) 0.008(2) 0.013(2) 0.0003(19)
C16 0.063(3) 0.070(3) 0.056(3) 0.009(2) 0.017(2) 0.011(2)
C17 0.076(3) 0.064(3) 0.076(3) 0.015(3) 0.024(3) 0.011(2)
C18 0.080(4) 0.083(4) 0.073(3) 0.021(3) 0.026(3) 0.016(3)
C19 0.075(3) 0.093(4) 0.065(3) 0.023(3) 0.021(3) 0.022(3)
C20 0.069(3) 0.093(4) 0.050(3) 0.012(2) 0.017(2) 0.011(3)
C21 0.056(2) 0.073(3) 0.048(2) 0.003(2) 0.016(2) 0.007(2)
C22 0.050(2) 0.070(3) 0.044(2) 0.0011(19) 0.0107(19) 0.0047(19)
C23 0.056(3) 0.076(3) 0.051(2) -0.011(2) 0.009(2) 0.000(2)
C24 0.059(3) 0.075(4) 0.067(3) -0.016(3) -0.001(2) -0.010(2)
C25 0.063(3) 0.089(4) 0.053(3) -0.009(3) 0.008(2) 0.004(3)
C26 0.073(4) 0.076(3) 0.062(3) 0.003(3) -0.016(3) -0.008(3)
C27 0.064(3) 0.077(3) 0.056(3) 0.001(2) -0.006(2) -0.006(2)
C28 0.068(3) 0.079(4) 0.059(3) -0.003(3) -0.006(3) -0.008(3)
C29 0.075(4) 0.080(4) 0.064(3) -0.003(3) -0.017(3) -0.003(3)
C30 0.096(4) 0.092(4) 0.081(4) -0.020(3) 0.015(3) -0.023(3)
C31 0.064(3) 0.092(4) 0.057(3) -0.009(3) -0.007(3) -0.005(3)
C32 0.060(3) 0.096(4) 0.056(3) -0.007(3) -0.004(2) -0.006(3)
C33 0.056(3) 0.097(3) 0.053(3) -0.015(2) 0.008(2) -0.008(2)
C34 0.055(3) 0.093(4) 0.056(3) -0.015(2) 0.010(2) -0.007(2)
C35 0.053(2) 0.093(3) 0.055(3) -0.011(2) 0.017(2) -0.008(2)
C36 0.066(3) 0.096(4) 0.064(3) -0.007(3) 0.026(3) -0.007(3)
C37 0.073(3) 0.096(4) 0.070(3) -0.012(3) 0.035(3) -0.011(3)
C38 0.078(4) 0.098(4) 0.068(3) -0.019(3) 0.031(3) -0.015(3)
C39 0.081(4) 0.104(4) 0.058(3) -0.017(3) 0.021(3) -0.018(3)
C40 0.063(3) 0.103(4) 0.046(2) -0.016(2) 0.017(2) -0.010(2)
C41 0.058(3) 0.102(4) 0.048(2) -0.015(2) 0.013(2) -0.010(2)
C42 0.065(3) 0.117(5) 0.053(3) -0.019(3) 0.008(2) -0.012(3)
C43 0.064(3) 0.127(5) 0.051(3) -0.020(3) -0.002(3) -0.008(3)
C44 0.075(4) 0.122(6) 0.057(3) -0.020(3) 0.001(3) -0.013(4)
C45 0.079(3) 0.058(3) 0.048(2) 0.002(2) 0.001(2) -0.002(2)
C46 0.087(4) 0.102(5) 0.071(3) 0.004(3) 0.008(3) -0.021(3)
C47 0.091(4) 0.124(7) 0.098(5) 0.021(4) 0.008(4) -0.021(4)
C48 0.129(4) 0.129(5) 0.116(4) 0.003(4) 0.040(4) -0.012(4)
C49 0.177(6) 0.191(7) 0.188(7) 0.006(4) 0.056(4) 0.002(4)
C50 0.219(8) 0.225(8) 0.214(8) 0.000(4) 0.073(5) -0.005(5)
C51 0.264(9) 0.267(10) 0.269(10) -0.004(5) 0.083(5) 0.009(5)
C52 0.316(14) 0.333(16) 0.323(15) -0.005(9) 0.117(10) 0.007(8)
C53 0.112(5) 0.102(5) 0.107(6) -0.008(4) 0.018(4) -0.022(4)
C54 0.127(6) 0.148(8) 0.116(7) 0.023(6) 0.027(5) 0.011(5)
C55 0.163(5) 0.143(5) 0.147(6) 0.011(4) 0.046(4) 0.009(4)
C56 0.199(7) 0.204(7) 0.212(8) -0.003(5) 0.056(5) -0.001(4)
C57 0.255(8) 0.246(8) 0.254(9) 0.007(5) 0.074(5) 0.005(4)
C58 0.280(9) 0.283(10) 0.282(10) -0.001(5) 0.083(5) 0.002(4)
C59 0.308(11) 0.305(11) 0.309(11) -0.001(5) 0.095(5) 0.004(5)
C60 0.323(13) 0.334(15) 0.330(15) 0.000(9) 0.096(8) 0.005(8)
C61 0.082(4) 0.057(3) 0.054(3) -0.001(2) 0.002(2) -0.009(2)
C62 0.176(7) 0.094(5) 0.108(5) -0.020(4) 0.056(5) 0.004(5)
C63 0.221(9) 0.124(6) 0.196(8) -0.027(6) 0.063(7) 0.001(6)
C64 0.234(11) 0.220(9) 0.234(9) -0.020(7) 0.048(7) -0.003(7)
C65 0.273(11) 0.234(10) 0.279(12) -0.025(7) 0.071(8) 0.011(7)
C66 0.282(9) 0.282(9) 0.282(9) -0.001(2) 0.086(3) 0.001(2)
C67 0.327(10) 0.326(10) 0.327(10) 0.000(2) 0.100(3) -0.001(2)
C68 0.341(10) 0.341(10) 0.340(10) -0.001(2) 0.105(4) 0.000(2)
C69 0.361(11) 0.361(11) 0.361(11) 0.000(2) 0.111(4) 0.000(2)
C70 0.367(12) 0.367(12) 0.366(12) 0.000(2) 0.113(4) 0.000(2)
C71 0.375(14) 0.375(14) 0.374(14) -0.001(4) 0.115(6) 0.001(4)
C72 0.062(3) 0.061(3) 0.054(3) 0.001(2) 0.000(2) -0.006(2)
C73 0.059(3) 0.076(3) 0.071(3) -0.007(2) -0.002(2) -0.006(2)
C74 0.077(3) 0.070(4) 0.068(3) -0.016(3) 0.007(3) -0.015(3)
C75 0.082(4) 0.098(5) 0.099(4) -0.035(4) 0.018(3) -0.023(3)
C76 0.141(7) 0.093(6) 0.126(6) -0.032(4) 0.055(5) -0.036(5)
C77 0.159(6) 0.161(6) 0.169(6) -0.004(4) 0.063(4) 0.000(4)
C78 0.237(8) 0.237(9) 0.223(8) -0.005(4) 0.079(5) 0.007(5)
C79 0.281(12) 0.298(15) 0.274(13) -0.006(8) 0.111(9) 0.009(8)
C80 0.097(5) 0.086(4) 0.080(4) 0.000(3) -0.003(3) 0.013(3)
C81 0.110(5) 0.083(4) 0.081(4) -0.005(3) 0.019(4) 0.003(3)
C82 0.122(7) 0.107(6) 0.160(9) 0.023(5) 0.028(7) 0.013(5)
C83 0.113(7) 0.140(7) 0.170(9) -0.011(6) 0.065(7) 0.001(5)
C84 0.193(7) 0.194(7) 0.207(7) 0.007(4) 0.064(5) 0.009(4)
C85 0.271(10) 0.261(9) 0.268(9) -0.012(5) 0.077(5) -0.003(5)
C86 0.337(12) 0.326(11) 0.335(12) 0.003(5) 0.100(6) -0.007(5)
C87 0.371(15) 0.377(16) 0.384(17) 0.009(9) 0.109(9) 0.015(9)
C88 0.107(2) 0.107(2) 0.110(2) -0.0007(10) 0.0267(11) 0.0022(10)
C89 0.135(2) 0.136(2) 0.131(2) 0.0007(10) 0.0473(11) -0.0035(10)
C90 0.146(2) 0.152(2) 0.147(2) 0.0049(10) 0.0426(10) 0.0001(10)
C91 0.165(2) 0.161(2) 0.166(2) -0.0043(10) 0.0537(11) -0.0003(10)
C92 0.177(2) 0.183(2) 0.176(2) 0.0033(10) 0.0521(11) 0.0012(10)
C93 0.197(3) 0.189(2) 0.194(3) -0.0013(10) 0.0607(12) -0.0023(10)
C94 0.204(3) 0.206(3) 0.210(3) 0.0024(10) 0.0613(12) 0.0026(10)
C95 0.221(3) 0.219(3) 0.215(3) -0.0014(10) 0.0680(13) 0.0002(10)
C96 0.223(3) 0.226(3) 0.225(3) 0.0008(10) 0.0685(13) 0.0003(10)
C97 0.229(4) 0.228(3) 0.228(4) -0.0007(10) 0.0701(14) -0.0005(10)
C98 0.246(8) 0.246(8) 0.246(8) 0.000(2) 0.076(3) 0.001(2)

loop_
_atom_type_symbol
_atom_type_description
_atom_type_scat_dispersion_real
_atom_type_scat_dispersion_imag
_atom_type_scat_source
C C 0.0181 0.0091 'International Tables Vol C Tables 4.2.6.8 and 6.1.1.4'
H H 0.0000 0.0000 'International Tables Vol C Tables 4.2.6.8 and 6.1.1.4'
Br Br -0.6763 1.2805 'International Tables Vol C Tables 4.2.6.8 and 6.1.1.4'
Cl Cl 0.3639 0.7018 'International Tables Vol C Tables 4.2.6.8 and 6.1.1.4'
N N 0.0311 0.0180 'International Tables Vol C Tables 4.2.6.8 and 6.1.1.4'
O O 0.0492 0.0322 'International Tables Vol C Tables 4.2.6.8 and 6.1.1.4'
S S 0.3331 0.5567 'International Tables Vol C Tables 4.2.6.8 and 6.1.1.4'

loop_
_geom_angle_atom_site_label_1
_geom_angle_atom_site_label_2
_geom_angle_atom_site_label_3
_geom_angle
_geom_angle_site_symmetry_1
_geom_angle_site_symmetry_3
_geom_angle_publ_flag
C7 S1 C10 88.8(2) . . ?
C9 S2 C12 90.8(2) . . ?
C26 S3 C29 88.9(3) . . ?
C28 S4 C31 91.2(3) . . ?
C8 N1 C1 106.3(4) . . ?
C8 N1 C45 117.8(4) . . ?
C1 N1 C45 135.6(4) . . ?
C27 N2 C6 106.5(5) . . ?
C27 N2 C72 117.9(5) . . ?
C6 N2 C72 135.6(4) . . ?
N1 C1 C6 134.1(5) . . ?
N1 C1 C2 108.4(4) . . ?
C6 C1 C2 117.4(5) . . ?
C3 C2 C7 131.5(5) . . ?
C3 C2 C1 122.6(5) . . ?
C7 C2 C1 105.9(4) . . ?
C4 C3 C2 120.4(6) . . ?
C4 C3 Br1 120.9(4) . . ?
C2 C3 Br1 118.4(4) . . ?
C3 C4 C5 119.0(5) . . ?
C3 C4 Br1' 119.7(5) . . ?
C5 C4 Br1' 121.3(4) . . ?
C4 C5 C26 130.9(5) . . ?
C4 C5 C6 124.2(5) . . ?
C26 C5 C6 105.0(5) . . ?
N2 C6 C1 134.6(5) . . ?
N2 C6 C5 108.9(4) . . ?
C1 C6 C5 116.4(5) . . ?
C8 C7 C2 107.8(5) . . ?
C8 C7 S1 114.0(4) . . ?
C2 C7 S1 138.2(4) . . ?
C7 C8 N1 111.5(4) . . ?
C7 C8 C9 112.6(5) . . ?
N1 C8 C9 135.8(5) . . ?
C10 C9 C8 110.7(4) . . ?
C10 C9 S2 111.8(4) . . ?
C8 C9 S2 137.5(4) . . ?
C9 C10 C11 115.2(4) . . ?
C9 C10 S1 113.9(4) . . ?
C11 C10 S1 130.8(4) . . ?
C10 C11 C12 110.4(4) . . ?
C10 C11 C61 122.3(5) . . ?
C12 C11 C61 127.2(5) . . ?
C13 C12 C11 121.9(5) . . ?
C13 C12 S2 126.3(4) . . ?
C11 C12 S2 111.7(4) . . ?
C14 C13 C12 135.9(5) . . ?
C13 C14 C22 126.8(5) . . ?
C13 C14 C15 126.1(5) . . ?
C22 C14 C15 107.1(4) . . ?
O1 C15 C16 124.5(5) . . ?
O1 C15 C14 128.5(5) . . ?
C16 C15 C14 107.0(5) . . ?
C17 C16 C21 123.1(5) . . ?
C17 C16 C15 127.7(6) . . ?
C21 C16 C15 109.1(5) . . ?
C16 C17 C18 117.3(7) . . ?
C17 C18 C19 121.0(7) . . ?
C17 C18 Cl1 118.7(6) . . ?
C19 C18 Cl1 120.3(5) . . ?
C20 C19 C18 120.2(6) . . ?
C20 C19 Cl2 118.5(6) . . ?
C18 C19 Cl2 121.2(6) . . ?
C19 C20 C21 121.5(7) . . ?
C20 C21 C16 116.8(6) . . ?
C20 C21 C22 134.1(6) . . ?
C16 C21 C22 109.1(5) . . ?
C23 C22 C14 128.0(5) . . ?
C23 C22 C21 124.2(5) . . ?
C14 C22 C21 107.8(5) . . ?
C22 C23 C25 124.7(6) . . ?
C22 C23 C24 125.4(5) . . ?
C25 C23 C24 109.9(5) . . ?
N3 C24 C23 178.2(8) . . ?
N4 C25 C23 179.4(8) . . ?
C27 C26 C5 108.2(5) . . ?
C27 C26 S3 114.2(5) . . ?
C5 C26 S3 137.6(5) . . ?
C26 C27 N2 111.5(5) . . ?
C26 C27 C28 113.7(5) . . ?
N2 C27 C28 134.8(6) . . ?
C27 C28 C29 109.7(6) . . ?
C27 C28 S4 138.0(5) . . ?
C29 C28 S4 112.2(5) . . ?
C30 C29 C28 114.6(7) . . ?
C30 C29 S3 131.8(6) . . ?
C28 C29 S3 113.5(5) . . ?
C29 C30 C31 109.2(6) . . ?
C29 C30 C88 123.6(8) . . ?
C31 C30 C88 126.9(7) . . ?
C32 C31 C30 121.1(6) . . ?
C32 C31 S4 126.2(6) . . ?
C30 C31 S4 112.7(5) . . ?
C31 C32 C33 135.0(6) . . ?
C32 C33 C34 125.9(5) . . ?
C32 C33 C41 125.1(6) . . ?
C34 C33 C41 109.0(6) . . ?
O2 C34 C33 129.8(7) . . ?
O2 C34 C35 123.5(6) . . ?
C33 C34 C35 106.7(5) . . ?
C36 C35 C40 123.4(6) . . ?
C36 C35 C34 128.0(6) . . ?
C40 C35 C34 108.6(6) . . ?
C35 C36 C37 119.2(6) . . ?
C36 C37 C38 119.1(7) . . ?
C36 C37 Cl3 120.5(6) . . ?
C38 C37 Cl3 120.5(6) . . ?
C39 C38 C37 121.4(7) . . ?
C39 C38 Cl4 117.9(6) . . ?
C37 C38 Cl4 120.7(7) . . ?
C38 C39 C40 120.8(7) . . ?
C39 C40 C35 116.1(7) . . ?
C39 C40 C41 134.2(6) . . ?
C35 C40 C41 109.7(6) . . ?
C42 C41 C33 127.8(7) . . ?
C42 C41 C40 126.1(6) . . ?
C33 C41 C40 106.1(5) . . ?
C41 C42 C43 128.0(6) . . ?
C41 C42 C44 122.6(8) . . ?
C43 C42 C44 109.4(6) . . ?
N5 C43 C42 179.9(10) . . ?
N6 C44 C42 178.8(10) . . ?
N1 C45 C46 117.7(5) . . ?
C47 C46 C53 116.3(7) . . ?
C47 C46 C45 106.9(5) . . ?
C53 C46 C45 111.9(6) . . ?
C46 C47 C48 108.3(6) . . ?
C49 C48 C47 107.7(7) . . ?
C48 C49 C50 109.0(8) . . ?
C49 C50 C51 101.8(8) . . ?
C52 C51 C50 103.6(9) . . ?
C54 C53 C46 109.3(6) . . ?
C55 C54 C53 111.0(7) . . ?
C54 C55 C56 106.3(7) . . ?
C57 C56 C55 106.3(8) . . ?
C56 C57 C58 104.9(9) . . ?
C57 C58 C59 103.9(9) . . ?
C60 C59 C58 103.5(9) . . ?
C62 C61 C11 112.3(5) . . ?
C61 C62 C63 109.9(8) . . ?
C62 C63 C64 108.1(10) . . ?
C63 C64 C65 104.3(11) . . ?
C66 C65 C64 105.3(11) . . ?
C65 C66 C67 103.6(12) . . ?
C68 C67 C66 106.0(12) . . ?
C67 C68 C69 103.6(12) . . ?
C70 C69 C68 105.5(13) . . ?
C69 C70 C71 103.4(13) . . ?
N2 C72 C73 116.5(5) . . ?
C74 C73 C80 120.1(6) . . ?
C74 C73 C72 110.1(5) . . ?
C80 C73 C72 105.8(5) . . ?
C75 C74 C73 111.1(5) . . ?
C74 C75 C76 108.7(6) . . ?
C77 C76 C75 108.1(7) . . ?
C76 C77 C78 105.7(8) . . ?
C77 C78 C79 105.4(9) . . ?
C81 C80 C73 112.8(5) . . ?
C80 C81 C82 109.1(6) . . ?
C81 C82 C83 107.4(7) . . ?
C84 C83 C82 104.4(7) . . ?
C83 C84 C85 103.0(8) . . ?
C86 C85 C84 103.3(8) . . ?
C85 C86 C87 102.6(8) . . ?
C89 C88 C30 111.2(7) . . ?
C88 C89 C90 110.0(7) . . ?
C91 C90 C89 110.7(8) . . ?
C90 C91 C92 105.5(7) . . ?
C93 C92 C91 108.4(7) . . ?
C92 C93 C94 110.4(8) . . ?
C93 C94 C95 107.4(8) . . ?
C94 C95 C96 105.7(8) . . ?
C95 C96 C97 104.4(8) . . ?
C98 C97 C96 103.7(8) . . ?

loop_
_geom_bond_atom_site_label_1
_geom_bond_atom_site_label_2
_geom_bond_distance
_geom_bond_site_symmetry_2
_geom_bond_publ_flag
Br1 C3 1.872(6) . ?
Br1' C4 1.898(6) . ?
Cl1 C18 1.730(8) . ?
Cl2 C19 1.721(7) . ?
Cl3 C37 1.711(9) . ?
Cl4 C38 1.711(8) . ?
S1 C7 1.733(5) . ?
S1 C10 1.750(5) . ?
S2 C9 1.719(5) . ?
S2 C12 1.770(5) . ?
S3 C26 1.734(6) . ?
S3 C29 1.752(8) . ?
S4 C28 1.702(7) . ?
S4 C31 1.762(6) . ?
O1 C15 1.218(7) . ?
O2 C34 1.213(7) . ?
N1 C8 1.375(6) . ?
N1 C1 1.408(6) . ?
N1 C45 1.447(7) . ?
N2 C27 1.381(7) . ?
N2 C6 1.401(7) . ?
N2 C72 1.437(7) . ?
N3 C24 1.142(9) . ?
N4 C25 1.161(8) . ?
N5 C43 1.127(11) . ?
N6 C44 1.164(10) . ?
C1 C6 1.434(7) . ?
C1 C2 1.440(8) . ?
C2 C3 1.395(8) . ?
C2 C7 1.411(7) . ?
C3 C4 1.363(8) . ?
C4 C5 1.381(9) . ?
C5 C26 1.428(8) . ?
C5 C6 1.444(8) . ?
C7 C8 1.372(7) . ?
C8 C9 1.420(7) . ?
C9 C10 1.386(7) . ?
C10 C11 1.399(7) . ?
C11 C12 1.413(7) . ?
C11 C61 1.514(6) . ?
C12 C13 1.392(7) . ?
C13 C14 1.382(7) . ?
C14 C22 1.461(7) . ?
C14 C15 1.476(8) . ?
C15 C16 1.474(7) . ?
C16 C17 1.381(9) . ?
C16 C21 1.403(9) . ?
C17 C18 1.384(9) . ?
C18 C19 1.390(11) . ?
C19 C20 1.360(10) . ?
C20 C21 1.390(8) . ?
C21 C22 1.465(8) . ?
C22 C23 1.367(8) . ?
C23 C25 1.432(8) . ?
C23 C24 1.437(10) . ?
C26 C27 1.364(10) . ?
C27 C28 1.411(8) . ?
C28 C29 1.418(9) . ?
C29 C30 1.412(9) . ?
C30 C31 1.434(11) . ?
C30 C88 1.511(8) . ?
C31 C32 1.387(9) . ?
C32 C33 1.401(10) . ?
C33 C34 1.454(10) . ?
C33 C41 1.474(8) . ?
C34 C35 1.492(9) . ?
C35 C36 1.347(10) . ?
C35 C40 1.410(8) . ?
C36 C37 1.387(10) . ?
C37 C38 1.395(10) . ?
C38 C39 1.351(11) . ?
C39 C40 1.407(10) . ?
C40 C41 1.479(11) . ?
C41 C42 1.361(10) . ?
C42 C43 1.447(13) . ?
C42 C44 1.445(9) . ?
C45 C46 1.588(9) . ?
C46 C47 1.529(7) . ?
C46 C53 1.539(8) . ?
C47 C48 1.532(8) . ?
C48 C49 1.477(9) . ?
C49 C50 1.535(9) . ?
C50 C51 1.543(10) . ?
C51 C52 1.522(10) . ?
C53 C54 1.502(8) . ?
C54 C55 1.500(8) . ?
C55 C56 1.525(9) . ?
C56 C57 1.514(9) . ?
C57 C58 1.524(10) . ?
C58 C59 1.530(10) . ?
C59 C60 1.528(10) . ?
C61 C62 1.501(8) . ?
C62 C63 1.521(9) . ?
C63 C64 1.523(10) . ?
C64 C65 1.528(10) . ?
C65 C66 1.525(10) . ?
C66 C67 1.527(10) . ?
C67 C68 1.524(10) . ?
C68 C69 1.537(10) . ?
C69 C70 1.529(10) . ?
C70 C71 1.537(10) . ?
C72 C73 1.603(8) . ?
C73 C74 1.520(6) . ?
C73 C80 1.527(7) . ?
C74 C75 1.503(7) . ?
C75 C76 1.520(8) . ?
C76 C77 1.517(8) . ?
C77 C78 1.524(9) . ?
C78 C79 1.525(9) . ?
C80 C81 1.498(7) . ?
C81 C82 1.515(8) . ?
C82 C83 1.533(9) . ?
C83 C84 1.529(9) . ?
C84 C85 1.532(9) . ?
C85 C86 1.517(10) . ?
C86 C87 1.552(10) . ?
C88 C89 1.469(8) . ?
C89 C90 1.503(8) . ?
C90 C91 1.498(9) . ?
C91 C92 1.536(9) . ?
C92 C93 1.477(9) . ?
C93 C94 1.502(9) . ?
C94 C95 1.511(9) . ?
C95 C96 1.529(9) . ?
C96 C97 1.530(10) . ?
C97 C98 1.522(10) . ?
